data_4504145
loop_
_publ_author_name
'Kodama, Koichi'
'Kobayashi, Yuka'
'Saigo, Kazuhiko'

_publ_section_title
;
 Role of the Relative Molecular Length of the Components in Ternary
 Inclusion Crystals in the Chiral Recognition and Assembly of
 Supramolecular Helical Architectures
;
_journal_issue 5
_journal_name_full 'Crystal Growth &amp; Design'
_journal_page_first 935
_journal_paper_doi 10.1021/cg060849c
_journal_volume 7
_journal_year 2007
_chemical_absolute_configuration rm
_chemical_formula_sum 'C34 H41 N O4'
_chemical_formula_weight 527.68
_space_group_IT_number 19
_symmetry_cell_setting orthorhombic
_symmetry_space_group_name_Hall 'P 2ac 2ab'
_symmetry_space_group_name_H-M 'P 21 21 21'
_atom_sites_solution_hydrogens geom
_atom_sites_solution_primary direct
_atom_sites_solution_secondary difmap
_audit_creation_method SHELXL-97
_cell_angle_alpha 90.00
_cell_angle_beta 90.00
_cell_angle_gamma 90.00
_cell_formula_units_Z 4
_cell_length_a 5.992(8)
_cell_length_b 13.568(19)
_cell_length_c 35.49(5)
_cell_measurement_reflns_used 1895
_cell_measurement_temperature 103(2)
_cell_measurement_theta_max 28.2812
_cell_measurement_theta_min 1.6072
_cell_volume 2885(7)
_computing_structure_refinement 'SHELXL-97 (Sheldrick, 1997)'
_computing_structure_solution 'SHELXS-97 (Sheldrick, 1990)'
_diffrn_ambient_temperature 103(2)
_diffrn_measured_fraction_theta_full 0.999
_diffrn_measured_fraction_theta_max 0.999
_diffrn_radiation_monochromator graphite
_diffrn_radiation_source 'fine-focus sealed tube'
_diffrn_radiation_type MoK\a
_diffrn_radiation_wavelength 0.71070
_diffrn_reflns_av_R_equivalents 0.1248
_diffrn_reflns_av_sigmaI/netI 0.1460
_diffrn_reflns_limit_h_max 6
_diffrn_reflns_limit_h_min -7
_diffrn_reflns_limit_k_max 16
_diffrn_reflns_limit_k_min -16
_diffrn_reflns_limit_l_max 28
_diffrn_reflns_limit_l_min -42
_diffrn_reflns_number 15942
_diffrn_reflns_theta_full 25.00
_diffrn_reflns_theta_max 25.00
_diffrn_reflns_theta_min 1.61
_exptl_absorpt_coefficient_mu 0.078
_exptl_absorpt_correction_T_max 0.9961
_exptl_absorpt_correction_T_min 0.9693
_exptl_absorpt_correction_type multi-scan
_exptl_crystal_colour colorless
_exptl_crystal_density_diffrn 1.215
_exptl_crystal_density_method 'not measured'
_exptl_crystal_description needle
_exptl_crystal_F_000 1136
_exptl_crystal_size_max 0.40
_exptl_crystal_size_mid 0.20
_exptl_crystal_size_min 0.05
_refine_diff_density_max 0.351
_refine_diff_density_min -0.336
_refine_diff_density_rms 0.085
_refine_ls_abs_structure_details 'Flack H D (1983), Acta Cryst. A39, 876-881'
_refine_ls_abs_structure_Flack -3(4)
_refine_ls_extinction_method none
_refine_ls_goodness_of_fit_ref 1.131
_refine_ls_hydrogen_treatment constr
_refine_ls_matrix_type full
_refine_ls_number_parameters 373
_refine_ls_number_reflns 5070
_refine_ls_number_restraints 0
_refine_ls_restrained_S_all 1.131
_refine_ls_R_factor_all 0.1886
_refine_ls_R_factor_gt 0.1324
_refine_ls_shift/su_max 0.005
_refine_ls_shift/su_mean 0.001
_refine_ls_structure_factor_coef Fsqd
_refine_ls_weighting_details 'calc w=1/[\s^2^(Fo^2^)+(0.1535P)^2^+0.0000P] where P=(Fo^2^+2Fc^2^)/3'
_refine_ls_weighting_scheme calc
_refine_ls_wR_factor_gt 0.2932
_refine_ls_wR_factor_ref 0.3437
_reflns_number_gt 2913
_reflns_number_total 5070
_reflns_threshold_expression >2sigma(I)
_cod_data_source_file cg060849csi20061127_100443.cif
_cod_data_source_block (1S,2R)-1_2d_(R)-3c
_cod_depositor_comments
;
The following automatic conversions were performed:
'_atom_site_symetry_multiplicity' tag replaced with
'_atom_site_symmetry_multiplicity'.

Automatic conversion script
Id: cif_correct_tags 1440 2010-10-19 06:21:57Z saulius 

The following automatic conversions were performed:

'_exptl_absorpt_correction_type' value 'Multi-scan' changed to
'multi-scan' according to
/home/saulius/struct/CIF-dictionaries/cif_core.dic dictionary named
'cif_core.dic' version 2.4.1 from 2010-06-29.

Automatic conversion script
Id: cif_fix_values 1715 2011-07-08 13:25:40Z adriana 
;
_cod_database_code 4504145

loop_
_symmetry_equiv_pos_as_xyz
'x, y, z'
'-x+1/2, -y, z+1/2'
'x+1/2, -y+1/2, -z'
'-x, y+1/2, -z+1/2'

loop_
_atom_site_label
_atom_site_type_symbol
_atom_site_fract_x
_atom_site_fract_y
_atom_site_fract_z
_atom_site_U_iso_or_equiv
_atom_site_adp_type
_atom_site_occupancy
_atom_site_symmetry_multiplicity
_atom_site_calc_flag
_atom_site_refinement_flags
_atom_site_disorder_assembly
_atom_site_disorder_group
O1 O -0.4060(9) 0.4168(4) 0.45070(15) 0.0393(14) Uani 1 1 d . . .
H37 H -0.4254 0.3834 0.4745 0.059 Uiso 1 1 calc R . .
O2 O 0.6367(8) 0.3165(4) 0.56683(15) 0.0400(13) Uani 1 1 d . . .
O3 O 0.3018(9) 0.3202(4) 0.54086(16) 0.0406(14) Uani 1 1 d . . .
O4 O -0.1104(10) 0.1863(4) 0.60530(18) 0.0489(15) Uani 1 1 d . . .
H38 H -0.1913 0.2441 0.5971 0.073 Uiso 1 1 calc R . .
C42 C 0.4342(13) 0.3469(5) 0.5653(2) 0.0357(19) Uani 1 1 d . . .
C6 C -0.1372(18) 0.2609(6) 0.6678(3) 0.054(3) Uani 1 1 d . . .
C7 C -0.1736(14) 0.4269(6) 0.4429(2) 0.040(2) Uani 1 1 d . . .
H1 H -0.1219 0.3677 0.4285 0.048 Uiso 1 1 calc R . .
C8 C 0.0731(13) 0.5948(5) 0.5051(2) 0.0339(18) Uani 1 1 d . . .
H2 H 0.2125 0.5854 0.4928 0.041 Uiso 1 1 calc R . .
C9 C -0.0459(12) 0.4325(5) 0.4801(2) 0.0306(17) Uani 1 1 d . . .
H3 H 0.1167 0.4336 0.4738 0.037 Uiso 1 1 calc R . .
C10 C 0.1506(14) 0.4635(6) 0.5920(2) 0.039(2) Uani 1 1 d . . .
H4 H 0.0493 0.4424 0.5731 0.047 Uiso 1 1 calc R . .
C11 C -0.2919(12) 0.5373(5) 0.5216(2) 0.0345(19) Uani 1 1 d . . .
H5 H -0.4036 0.4876 0.5209 0.041 Uiso 1 1 calc R . .
C12 C 0.5039(13) 0.4514(6) 0.6223(2) 0.040(2) Uani 1 1 d . . .
H6 H 0.6491 0.4237 0.6243 0.047 Uiso 1 1 calc R . .
C13 C -0.1646(15) 0.6936(6) 0.5442(2) 0.046(2) Uani 1 1 d . . .
H7 H -0.1888 0.7520 0.5584 0.055 Uiso 1 1 calc R . .
C14 C 0.2306(14) 0.5624(6) 0.6467(2) 0.040(2) Uani 1 1 d . A .
C15 C -0.1254(14) 0.5187(6) 0.4198(2) 0.0346(18) Uani 1 1 d . . .
C16 C -0.2074(16) 0.6819(6) 0.4000(3) 0.049(2) Uani 1 1 d . . .
H8 H -0.3072 0.7363 0.3994 0.059 Uiso 1 1 calc R . .
C17 C -0.0934(13) 0.5218(5) 0.5020(2) 0.0346(18) Uani 1 1 d . . .
N1 N -0.0882(10) 0.3406(4) 0.50208(19) 0.0341(15) Uani 1 1 d . . .
H39 H -0.0541 0.2799 0.4855 0.051 Uiso 1 1 calc R . .
H40 H -0.2534 0.3387 0.5104 0.051 Uiso 1 1 calc R . .
H41 H 0.0134 0.3395 0.5256 0.051 Uiso 1 1 calc R . .
C19 C 0.3683(14) 0.4212(5) 0.5943(2) 0.0378(19) Uani 1 1 d . . .
C20 C -0.2701(13) 0.5970(6) 0.4191(2) 0.040(2) Uani 1 1 d . . .
H9 H -0.4106 0.5933 0.4314 0.048 Uiso 1 1 calc R . .
C21 C -0.3327(15) 0.6219(6) 0.5421(3) 0.047(2) Uani 1 1 d . . .
H10 H -0.4716 0.6313 0.5545 0.056 Uiso 1 1 calc R . .
C22 C 0.0361(14) 0.6801(6) 0.5257(2) 0.039(2) Uani 1 1 d . . .
H11 H 0.1488 0.7291 0.5272 0.047 Uiso 1 1 calc R . .
C23 C -0.048(2) 0.3433(7) 0.6836(4) 0.075(3) Uani 1 1 d . . .
H12 H 0.0915 0.3678 0.6748 0.090 Uiso 1 1 calc R . .
C24 C -0.0043(17) 0.6895(7) 0.3820(3) 0.058(3) Uani 1 1 d . . .
H13 H 0.0364 0.7488 0.3695 0.070 Uiso 1 1 calc R . .
C25 C 0.0782(14) 0.5238(6) 0.4014(3) 0.047(2) Uani 1 1 d . . .
H14 H 0.1760 0.4687 0.4019 0.056 Uiso 1 1 calc R . .
C26 C 0.0874(16) 0.5360(6) 0.6178(3) 0.050(2) Uani 1 1 d . . .
H15 H -0.0538 0.5673 0.6155 0.060 Uiso 1 1 calc R . .
C27 C -0.3380(19) 0.2318(9) 0.6782(3) 0.078(3) Uani 1 1 d . . .
H16 H -0.4014 0.1752 0.6666 0.094 Uiso 1 1 calc R . .
C28 C 0.1406(16) 0.6091(6) 0.3822(3) 0.053(2) Uani 1 1 d . . .
H17 H 0.2799 0.6124 0.3695 0.063 Uiso 1 1 calc R . .
C29 C 0.0034(17) 0.2073(7) 0.6382(3) 0.058(3) Uani 1 1 d . . .
H18 H 0.1378 0.2480 0.6322 0.069 Uiso 1 1 calc R . .
C30 C -0.374(3) 0.3602(15) 0.7220(4) 0.130(8) Uani 1 1 d . . .
C31 C 0.079(2) 0.1087(8) 0.6553(3) 0.073(3) Uani 1 1 d . . .
H19 H 0.1690 0.0727 0.6368 0.109 Uiso 1 1 calc R . .
H20 H -0.0523 0.0694 0.6620 0.109 Uiso 1 1 calc R . .
H21 H 0.1685 0.1212 0.6779 0.109 Uiso 1 1 calc R . .
C32 C 0.4385(16) 0.5204(7) 0.6477(3) 0.054(2) Uani 1 1 d . . .
H22 H 0.5402 0.5402 0.6668 0.065 Uiso 1 1 calc R . .
C33 C -0.455(2) 0.2802(13) 0.7045(3) 0.104(5) Uani 1 1 d . . .
H23 H -0.5995 0.2571 0.7111 0.125 Uiso 1 1 calc R . .
C34 C -0.163(3) 0.3929(10) 0.7132(5) 0.119(7) Uani 1 1 d . . .
H24 H -0.0961 0.4464 0.7263 0.143 Uiso 1 1 calc R . .
C35 C 0.158(3) 0.6367(7) 0.6766(3) 0.086(4) Uani 1 1 d . . .
H42 H 0.1857 0.6055 0.7014 0.104 Uiso 0.53(2) 1 calc PR A 1
H43 H 0.2618 0.6934 0.6748 0.104 Uiso 0.53(2) 1 calc PR A 1
H44 H 0.2721 0.6896 0.6764 0.104 Uiso 0.47(2) 1 calc PR A 2
H45 H 0.0185 0.6668 0.6672 0.104 Uiso 0.47(2) 1 calc PR A 2
C37 C -0.510(4) 0.415(2) 0.7530(6) 0.275(19) Uani 1 1 d . . .
H27 H -0.5716 0.4752 0.7411 0.330 Uiso 1 1 calc R . .
H28 H -0.6386 0.3725 0.7593 0.330 Uiso 1 1 calc R . .
C38 C -0.099(5) 0.752(2) 0.7066(7) 0.100(10) Uani 0.53(2) 1 d P A 1
H46 H -0.2535 0.7742 0.7045 0.150 Uiso 0.53(2) 1 calc PR A 1
H47 H 0.0024 0.8075 0.7027 0.150 Uiso 0.53(2) 1 calc PR A 1
H48 H -0.0739 0.7240 0.7318 0.150 Uiso 0.53(2) 1 calc PR A 1
C39 C -0.422(4) 0.4413(18) 0.7838(5) 0.188(10) Uani 1 1 d . . .
H32 H -0.5352 0.4733 0.7996 0.282 Uiso 1 1 calc R . .
H33 H -0.3004 0.4877 0.7788 0.282 Uiso 1 1 calc R . .
H34 H -0.3634 0.3833 0.7969 0.282 Uiso 1 1 calc R . .
C41 C -0.055(3) 0.6749(13) 0.6777(6) 0.064(7) Uani 0.53(2) 1 d P A 1
H49 H -0.1600 0.6198 0.6819 0.077 Uiso 0.53(2) 1 calc PR A 1
H50 H -0.0884 0.7033 0.6526 0.077 Uiso 0.53(2) 1 calc PR A 1
C43 C 0.124(10) 0.617(2) 0.7109(8) 0.22(3) Uani 0.47(2) 1 d P A 2
H51 H 0.2722 0.6083 0.7229 0.268 Uiso 0.47(2) 1 calc PR A 2
H52 H 0.0503 0.5513 0.7117 0.268 Uiso 0.47(2) 1 calc PR A 2
C44 C -0.008(7) 0.684(3) 0.7355(9) 0.16(2) Uani 0.47(2) 1 d P A 2
H53 H -0.0030 0.6601 0.7616 0.246 Uiso 0.47(2) 1 calc PR A 2
H54 H -0.1632 0.6855 0.7268 0.246 Uiso 0.47(2) 1 calc PR A 2
H55 H 0.0552 0.7505 0.7343 0.246 Uiso 0.47(2) 1 calc PR A 2

loop_
_atom_site_aniso_label
_atom_site_aniso_U_11
_atom_site_aniso_U_22
_atom_site_aniso_U_33
_atom_site_aniso_U_23
_atom_site_aniso_U_13
_atom_site_aniso_U_12
O1 0.030(3) 0.043(3) 0.045(3) -0.001(3) 0.012(3) -0.005(3)
O2 0.030(3) 0.050(3) 0.040(3) -0.001(3) -0.002(3) 0.008(3)
O3 0.036(3) 0.035(3) 0.051(4) -0.013(3) -0.006(3) 0.006(3)
O4 0.045(3) 0.041(3) 0.061(4) 0.002(3) 0.011(3) 0.006(3)
C42 0.030(4) 0.025(4) 0.052(5) 0.017(4) -0.001(4) 0.002(3)
C6 0.069(7) 0.025(4) 0.067(7) -0.010(4) -0.023(6) 0.009(5)
C7 0.038(4) 0.033(4) 0.049(5) 0.005(4) -0.002(4) -0.002(4)
C8 0.042(4) 0.039(4) 0.020(4) -0.003(3) -0.011(4) -0.015(4)
C9 0.034(4) 0.029(4) 0.029(4) 0.000(3) 0.007(3) 0.001(4)
C10 0.037(5) 0.033(4) 0.048(5) -0.004(4) -0.005(4) -0.002(4)
C11 0.035(4) 0.019(4) 0.049(5) -0.002(3) 0.016(4) -0.001(3)
C12 0.035(4) 0.042(5) 0.042(5) -0.001(4) 0.004(4) -0.011(4)
C13 0.064(6) 0.021(4) 0.053(6) -0.005(4) -0.003(5) -0.002(4)
C14 0.044(5) 0.029(4) 0.048(5) 0.002(4) 0.023(4) -0.005(4)
C15 0.046(5) 0.031(4) 0.027(4) -0.008(3) -0.010(4) 0.000(4)
C16 0.056(6) 0.043(5) 0.048(5) -0.001(5) -0.017(5) 0.015(5)
C17 0.040(4) 0.028(4) 0.036(4) -0.009(3) -0.010(4) 0.006(3)
N1 0.029(3) 0.022(3) 0.052(4) 0.004(3) -0.006(3) 0.004(3)
C19 0.043(5) 0.031(4) 0.040(5) 0.008(4) 0.007(4) -0.003(4)
C20 0.033(4) 0.038(4) 0.049(5) 0.010(4) 0.004(4) 0.004(4)
C21 0.035(4) 0.036(4) 0.070(6) 0.005(4) -0.002(5) 0.000(4)
C22 0.044(5) 0.025(4) 0.048(5) -0.005(4) -0.009(4) -0.016(4)
C23 0.073(7) 0.048(6) 0.103(9) 0.030(6) -0.022(7) -0.007(6)
C24 0.079(7) 0.042(5) 0.055(6) 0.003(5) 0.009(6) 0.002(5)
C25 0.034(5) 0.032(4) 0.075(6) 0.002(4) -0.028(5) 0.008(4)
C26 0.048(5) 0.042(5) 0.059(6) -0.003(4) 0.009(5) -0.005(5)
C27 0.056(7) 0.098(9) 0.080(8) -0.021(7) -0.010(6) 0.014(7)
C28 0.049(5) 0.040(5) 0.070(6) 0.011(4) 0.008(5) -0.002(4)
C29 0.054(6) 0.048(6) 0.071(7) 0.004(5) 0.007(5) 0.014(5)
C30 0.132(14) 0.181(17) 0.076(9) -0.075(11) -0.047(10) 0.118(14)
C31 0.086(8) 0.074(7) 0.058(6) 0.005(6) -0.011(6) 0.014(7)
C32 0.047(5) 0.046(5) 0.070(7) 0.002(5) -0.008(5) -0.008(5)
C33 0.059(7) 0.194(17) 0.060(8) -0.028(10) 0.005(7) 0.006(9)
C34 0.126(13) 0.068(8) 0.163(15) -0.057(9) -0.099(13) 0.033(10)
C35 0.132(12) 0.025(5) 0.102(9) -0.015(6) 0.044(9) -0.013(6)
C37 0.19(2) 0.50(5) 0.135(16) -0.18(2) -0.082(16) 0.17(3)
C38 0.12(2) 0.13(2) 0.054(16) -0.050(16) 0.007(16) 0.044(19)
C39 0.20(2) 0.25(3) 0.114(14) -0.089(16) -0.005(15) -0.049(19)
C41 0.054(12) 0.053(11) 0.086(15) -0.045(11) 0.021(11) 0.000(10)
C43 0.48(8) 0.09(2) 0.10(2) 0.11(2) 0.13(4) -0.01(3)
C44 0.21(4) 0.20(4) 0.09(2) -0.16(3) 0.09(3) -0.08(3)

loop_
_atom_type_symbol
_atom_type_description
_atom_type_scat_dispersion_real
_atom_type_scat_dispersion_imag
_atom_type_scat_source
C C 0.0033 0.0016 'International Tables Vol C Tables 4.2.6.8 and 6.1.1.4'
H H 0.0000 0.0000 'International Tables Vol C Tables 4.2.6.8 and 6.1.1.4'
N N 0.0061 0.0033 'International Tables Vol C Tables 4.2.6.8 and 6.1.1.4'
O O 0.0106 0.0060 'International Tables Vol C Tables 4.2.6.8 and 6.1.1.4'

loop_
_geom_angle_atom_site_label_1
_geom_angle_atom_site_label_2
_geom_angle_atom_site_label_3
_geom_angle
C7 O1 H37 109.5
C29 O4 H38 109.5
O3 C42 O2 123.0(8)
O3 C42 C19 121.0(7)
O2 C42 C19 115.9(7)
C27 C6 C23 119.5(11)
C27 C6 C29 123.4(9)
C23 C6 C29 117.1(11)
O1 C7 C15 111.7(7)
O1 C7 C9 109.0(6)
C15 C7 C9 109.2(6)
O1 C7 H1 109.0
C15 C7 H1 109.0
C9 C7 H1 109.0
C22 C8 C17 120.9(8)
C22 C8 H2 119.6
C17 C8 H2 119.6
C17 C9 N1 112.3(6)
C17 C9 C7 113.7(6)
N1 C9 C7 109.0(6)
C17 C9 H3 107.2
N1 C9 H3 107.2
C7 C9 H3 107.2
C26 C10 C19 119.6(8)
C26 C10 H4 120.2
C19 C10 H4 120.2
C21 C11 C17 122.6(7)
C21 C11 H5 118.7
C17 C11 H5 118.7
C19 C12 C32 121.7(8)
C19 C12 H6 119.2
C32 C12 H6 119.2
C22 C13 C21 120.4(8)
C22 C13 H7 119.8
C21 C13 H7 119.8
C32 C14 C26 118.3(8)
C32 C14 C35 121.0(10)
C26 C14 C35 120.7(9)
C20 C15 C25 120.6(7)
C20 C15 C7 121.7(7)
C25 C15 C7 117.5(7)
C24 C16 C20 121.9(8)
C24 C16 H8 119.1
C20 C16 H8 119.1
C11 C17 C8 117.3(7)
C11 C17 C9 123.7(7)
C8 C17 C9 118.9(7)
C9 N1 H39 109.5
C9 N1 H40 109.5
H39 N1 H40 109.5
C9 N1 H41 109.5
H39 N1 H41 109.5
H40 N1 H41 109.5
C12 C19 C10 118.1(8)
C12 C19 C42 123.7(8)
C10 C19 C42 118.3(7)
C15 C20 C16 118.7(8)
C15 C20 H9 120.6
C16 C20 H9 120.6
C11 C21 C13 118.6(8)
C11 C21 H10 120.7
C13 C21 H10 120.7
C13 C22 C8 120.1(7)
C13 C22 H11 120.0
C8 C22 H11 120.0
C6 C23 C34 120.0(12)
C6 C23 H12 120.0
C34 C23 H12 120.0
C16 C24 C28 119.1(9)
C16 C24 H13 120.4
C28 C24 H13 120.4
C15 C25 C28 120.5(8)
C15 C25 H14 119.7
C28 C25 H14 119.7
C14 C26 C10 120.0(9)
C14 C26 H15 120.0
C10 C26 H15 120.0
C6 C27 C33 121.7(13)
C6 C27 H16 119.2
C33 C27 H16 119.2
C25 C28 C24 119.1(9)
C25 C28 H17 120.5
C24 C28 H17 120.5
O4 C29 C6 114.0(8)
O4 C29 C31 107.3(8)
C6 C29 C31 107.8(8)
O4 C29 H18 109.2
C6 C29 H18 109.2
C31 C29 H18 109.2
C33 C30 C34 119.3(12)
C33 C30 C37 121(2)
C34 C30 C37 119(2)
C29 C31 H19 109.5
C29 C31 H20 109.5
H19 C31 H20 109.5
C29 C31 H21 109.5
H19 C31 H21 109.5
H20 C31 H21 109.5
C12 C32 C14 122.2(9)
C12 C32 H22 118.9
C14 C32 H22 118.9
C27 C33 C30 121.9(14)
C27 C33 H23 119.0
C30 C33 H23 119.0
C30 C34 C23 117.4(12)
C30 C34 H24 121.3
C23 C34 H24 121.3
C43 C35 C41 85(3)
C43 C35 C14 124.9(17)
C41 C35 C14 122.0(13)
C43 C35 H42 22.8
C41 C35 H42 106.8
C14 C35 H42 106.8
C43 C35 H43 109.4
C41 C35 H43 106.8
C14 C35 H43 106.8
H42 C35 H43 106.7
C43 C35 H44 106.1
C41 C35 H44 111.4
C14 C35 H44 106.1
H42 C35 H44 101.8
H43 C35 H44 5.7
C43 C35 H45 106.1
C41 C35 H45 21.6
C14 C35 H45 106.1
H42 C35 H45 128.0
H43 C35 H45 100.8
H44 C35 H45 106.3
C39 C37 C30 122(2)
C39 C37 H27 106.9
C30 C37 H27 106.9
C39 C37 H28 106.9
C30 C37 H28 106.9
H27 C37 H28 106.7
C41 C38 H46 109.5
C41 C38 H47 109.5
H46 C38 H47 109.5
C41 C38 H48 109.5
H46 C38 H48 109.5
H47 C38 H48 109.5
C37 C39 H32 109.5
C37 C39 H33 109.5
H32 C39 H33 109.5
C37 C39 H34 109.5
H32 C39 H34 109.5
H33 C39 H34 109.5
C35 C41 C38 116.5(18)
C35 C41 H49 108.2
C38 C41 H49 108.2
C35 C41 H50 108.2
C38 C41 H50 108.2
H49 C41 H50 107.3
C35 C43 C44 121(3)
C35 C43 H51 107.1
C44 C43 H51 107.1
C35 C43 H52 107.1
C44 C43 H52 107.1
H51 C43 H52 106.8
C43 C44 H53 109.5
C43 C44 H54 109.5
H53 C44 H54 109.5
C43 C44 H55 109.5
H53 C44 H55 109.5
H54 C44 H55 109.5

loop_
_geom_bond_atom_site_label_1
_geom_bond_atom_site_label_2
_geom_bond_distance
O1 C7 1.426(10)
O1 H37 0.9669
O2 C42 1.283(9)
O3 C42 1.230(9)
O4 C29 1.383(12)
O4 H38 0.9669
C42 C19 1.495(11)
C6 C27 1.318(15)
C6 C23 1.360(13)
C6 C29 1.530(14)
C7 C15 1.518(10)
C7 C9 1.528(11)
C7 H1 1.0000
C8 C22 1.388(10)
C8 C17 1.410(10)
C8 H2 0.9500
C9 C17 1.468(10)
C9 N1 1.493(9)
C9 H3 1.0000
C10 C26 1.396(11)
C10 C19 1.427(12)
C10 H4 0.9500
C11 C21 1.381(11)
C11 C17 1.394(11)
C11 H5 0.9500
C12 C19 1.347(11)
C12 C32 1.357(12)
C12 H6 0.9500
C13 C22 1.382(12)
C13 C21 1.403(12)
C13 H7 0.9500
C14 C32 1.371(12)
C14 C26 1.384(12)
C14 C35 1.526(12)
C15 C20 1.372(11)
C15 C25 1.385(12)
C16 C24 1.380(13)
C16 C20 1.387(12)
C16 H8 0.9500
N1 H39 1.0330
N1 H40 1.0330
N1 H41 1.0330
C20 H9 0.9500
C21 H10 0.9500
C22 H11 0.9500
C23 C34 1.42(2)
C23 H12 0.9500
C24 C28 1.394(12)
C24 H13 0.9500
C25 C28 1.394(12)
C25 H14 0.9500
C26 H15 0.9500
C27 C33 1.341(16)
C27 H16 0.9500
C28 H17 0.9500
C29 C31 1.536(13)
C29 H18 1.0000
C30 C33 1.34(2)
C30 C34 1.38(3)
C30 C37 1.56(2)
C31 H19 0.9800
C31 H20 0.9800
C31 H21 0.9800
C32 H22 0.9500
C33 H23 0.9500
C34 H24 0.9500
C35 C43 1.26(2)
C35 C41 1.38(2)
C35 H42 0.9900
C35 H43 0.9900
C35 H44 0.9900
C35 H45 0.9900
C37 C39 1.27(2)
C37 H27 0.9900
C37 H28 0.9900
C38 C41 1.49(3)
C38 H46 0.9800
C38 H47 0.9800
C38 H48 0.9800
C39 H32 0.9800
C39 H33 0.9800
C39 H34 0.9800
C41 H49 0.9900
C41 H50 0.9900
C43 C44 1.49(4)
C43 H51 0.9900
C43 H52 0.9900
C44 H53 0.9800
C44 H54 0.9800
C44 H55 0.9800

loop_
_geom_torsion_atom_site_label_1
_geom_torsion_atom_site_label_2
_geom_torsion_atom_site_label_3
_geom_torsion_atom_site_label_4
_geom_torsion
O1 C7 C9 C17 -66.6(8)
C15 C7 C9 C17 55.7(9)
O1 C7 C9 N1 59.5(8)
C15 C7 C9 N1 -178.2(6)
O1 C7 C15 C20 21.9(10)
C9 C7 C15 C20 -98.7(9)
O1 C7 C15 C25 -162.4(7)
C9 C7 C15 C25 77.0(9)
C21 C11 C17 C8 2.9(11)
C21 C11 C17 C9 179.9(8)
C22 C8 C17 C11 -2.4(11)
C22 C8 C17 C9 -179.5(7)
N1 C9 C17 C11 -50.4(10)
C7 C9 C17 C11 73.9(10)
N1 C9 C17 C8 126.6(7)
C7 C9 C17 C8 -109.1(8)
C32 C12 C19 C10 -0.3(12)
C32 C12 C19 C42 178.8(8)
C26 C10 C19 C12 1.8(12)
C26 C10 C19 C42 -177.3(7)
O3 C42 C19 C12 178.2(8)
O2 C42 C19 C12 -4.1(10)
O3 C42 C19 C10 -2.7(11)
O2 C42 C19 C10 175.0(7)
C25 C15 C20 C16 -0.8(12)
C7 C15 C20 C16 174.7(7)
C24 C16 C20 C15 -0.2(13)
C17 C11 C21 C13 -2.1(13)
C22 C13 C21 C11 0.8(13)
C21 C13 C22 C8 -0.4(13)
C17 C8 C22 C13 1.2(12)
C27 C6 C23 C34 5.2(16)
C29 C6 C23 C34 -175.6(10)
C20 C16 C24 C28 1.2(14)
C20 C15 C25 C28 0.7(12)
C7 C15 C25 C28 -174.9(8)
C32 C14 C26 C10 4.1(12)
C35 C14 C26 C10 -176.0(8)
C19 C10 C26 C14 -3.8(12)
C23 C6 C27 C33 -1.6(18)
C29 C6 C27 C33 179.2(11)
C15 C25 C28 C24 0.3(14)
C16 C24 C28 C25 -1.3(15)
C27 C6 C29 O4 48.9(13)
C23 C6 C29 O4 -130.3(9)
C27 C6 C29 C31 -70.2(13)
C23 C6 C29 C31 110.7(10)
C19 C12 C32 C14 0.8(13)
C26 C14 C32 C12 -2.7(13)
C35 C14 C32 C12 177.4(8)
C6 C27 C33 C30 0(2)
C34 C30 C33 C27 -1(2)
C37 C30 C33 C27 -179.2(16)
C33 C30 C34 C23 5(2)
C37 C30 C34 C23 -177.4(15)
C6 C23 C34 C30 -6.6(19)
C32 C14 C35 C43 -68(4)
C26 C14 C35 C43 112(4)
C32 C14 C35 C41 -175.5(13)
C26 C14 C35 C41 4.6(17)
C33 C30 C37 C39 134(3)
C34 C30 C37 C39 -44(4)
C43 C35 C41 C38 56(3)
C14 C35 C41 C38 -175.9(17)
C41 C35 C43 C44 -36(4)
C14 C35 C43 C44 -162(3)
